data_2210677
loop_
_publ_author_name
'P. S. Patil'
'Mohd Mustaqim Rosli'
'Hoong-Kun Fun'
'Ibrahim Abdul Razak '
'S. M. Dharmaprakash'

_publ_section_title
;
 1-(4-Bromophenyl)-3-(2,4,5-trimethoxyphenyl)prop-2-en-1-one
;
_journal_coeditor_code IS2077
_journal_issue 10
_journal_name_full 'Acta Crystallographica Section E'
_journal_page_first o4644
_journal_page_last o4645
_journal_paper_doi 10.1107/S1600536806038232
_journal_volume 62
_journal_year 2006
_chemical_formula_iupac 'C18 H17 Br O4'
_chemical_formula_moiety 'C18 H17 Br O4'
_chemical_formula_sum 'C18 H17 Br O4'
_chemical_formula_weight 377.23
_chemical_name_common
;
 1-(4-Bromophenyl)-3-(2,4,5-trimethoxyphenyl) prop-2-en-1-one
;
_chemical_name_systematic
;
1-(4-Bromophenyl)-3-(2,4,5-trimethoxyphenyl)prop-2-en-1-one
;
_space_group_IT_number 19
_symmetry_cell_setting orthorhombic
_symmetry_space_group_name_Hall 'P 2ac 2ab'
_symmetry_space_group_name_H-M 'P 21 21 21'
_atom_sites_solution_hydrogens geom
_atom_sites_solution_primary direct
_atom_sites_solution_secondary difmap
_audit_creation_method SHELXL-97
_cell_angle_alpha 90.00
_cell_angle_beta 90.00
_cell_angle_gamma 90.00
_cell_formula_units_Z 4
_cell_length_a 7.3031(3)
_cell_length_b 10.3422(4)
_cell_length_c 21.3355(9)
_cell_measurement_reflns_used 5753
_cell_measurement_temperature 100.00(10)
_cell_measurement_theta_max 25.85
_cell_measurement_theta_min 2.74
_cell_volume 1611.47(11)
_computing_cell_refinement APEX2
_computing_data_collection 'APEX2 (Bruker, 2005)'
_computing_data_reduction 'SAINT (Bruker, 2005)'
_computing_molecular_graphics SHELXTL
_computing_publication_material
;
SHELXTL, PARST (Nardelli, 1995) and PLATON (Spek, 2003)
;
_computing_structure_refinement SHELXTL
_computing_structure_solution 'SHELXTL (Sheldrick, 1998)'
_diffrn_ambient_temperature 297(2)
_diffrn_detector_area_resol_mean 8.33
_diffrn_measured_fraction_theta_full 0.996
_diffrn_measured_fraction_theta_max 0.996
_diffrn_measurement_device_type
;
Bruker SMART APEX2 CCD area-detector
;
_diffrn_measurement_method \w
_diffrn_radiation_monochromator graphite
_diffrn_radiation_source 'fine-focus sealed tube'
_diffrn_radiation_type MoK\a
_diffrn_radiation_wavelength 0.71073
_diffrn_reflns_av_R_equivalents 0.0887
_diffrn_reflns_av_sigmaI/netI 0.0479
_diffrn_reflns_limit_h_max 8
_diffrn_reflns_limit_h_min -8
_diffrn_reflns_limit_k_max 12
_diffrn_reflns_limit_k_min -12
_diffrn_reflns_limit_l_max 26
_diffrn_reflns_limit_l_min -26
_diffrn_reflns_number 31612
_diffrn_reflns_theta_full 25.85
_diffrn_reflns_theta_max 25.85
_diffrn_reflns_theta_min 2.19
_diffrn_standards_number 0
_exptl_absorpt_coefficient_mu 2.568
_exptl_absorpt_correction_T_max 0.754
_exptl_absorpt_correction_T_min 0.577
_exptl_absorpt_correction_type multi-scan
_exptl_absorpt_process_details '(SADABS; Bruker, 2005)'
_exptl_crystal_colour Yellow
_exptl_crystal_density_diffrn 1.555
_exptl_crystal_density_method 'not measured'
_exptl_crystal_description Block
_exptl_crystal_F_000 768
_exptl_crystal_size_max 0.27
_exptl_crystal_size_mid 0.15
_exptl_crystal_size_min 0.11
_refine_diff_density_max 0.579
_refine_diff_density_min -0.570
_refine_ls_abs_structure_details 'Flack (1983), 1295 Friedel pairs'
_refine_ls_abs_structure_Flack 0.006(13)
_refine_ls_extinction_method none
_refine_ls_goodness_of_fit_ref 1.029
_refine_ls_hydrogen_treatment constr
_refine_ls_matrix_type full
_refine_ls_number_parameters 211
_refine_ls_number_reflns 3101
_refine_ls_number_restraints 0
_refine_ls_restrained_S_all 1.029
_refine_ls_R_factor_all 0.0534
_refine_ls_R_factor_gt 0.0323
_refine_ls_shift/su_max 0.000
_refine_ls_shift/su_mean 0.000
_refine_ls_structure_factor_coef Fsqd
_refine_ls_weighting_details 'calc w=1/[\s^2^(Fo^2^)+(0.0183P)^2^+1.5972P] where P=(Fo^2^+2Fc^2^)/3'
_refine_ls_weighting_scheme calc
_refine_ls_wR_factor_gt 0.0654
_refine_ls_wR_factor_ref 0.0740
_reflns_number_gt 2434
_reflns_number_total 3101
_reflns_threshold_expression I>2\s(I)
_cod_data_source_file is2077.cif
_cod_data_source_block I
_cod_database_code 2210677
_cod_database_fobs_code 2210677

loop_
_symmetry_equiv_pos_as_xyz
'x, y, z'
'-x+1/2, -y, z+1/2'
'-x, y+1/2, -z+1/2'
'x+1/2, -y+1/2, -z'

loop_
_atom_site_type_symbol
_atom_site_label
_atom_site_fract_x
_atom_site_fract_y
_atom_site_fract_z
_atom_site_U_iso_or_equiv
_atom_site_adp_type
_atom_site_calc_flag
_atom_site_refinement_flags
_atom_site_occupancy
Br Br1 -0.75067(6) 0.50701(3) 0.522492(15) 0.02785(10) Uani d . 1
O O1 0.0275(4) 0.5522(2) 0.69725(12) 0.0269(6) Uani d . 1
O O2 0.5419(4) 0.8024(2) 0.74576(12) 0.0233(6) Uani d . 1
O O3 0.7339(4) 1.1755(2) 0.62420(10) 0.0220(5) Uani d . 1
O O4 0.4444(3) 1.1586(2) 0.55539(11) 0.0226(6) Uani d . 1
C C1 -0.2838(5) 0.6960(3) 0.58341(16) 0.0226(10) Uani d . 1
H H1A -0.2236 0.7731 0.5744 0.027 Uiso calc R 1
C C2 -0.4470(5) 0.6679(4) 0.55286(17) 0.0222(8) Uani d . 1
H H2A -0.4967 0.7257 0.5241 0.027 Uiso calc R 1
C C3 -0.5339(5) 0.5524(3) 0.56607(17) 0.0209(8) Uani d . 1
C C4 -0.4636(5) 0.4662(3) 0.60968(17) 0.0222(9) Uani d . 1
H H4A -0.5235 0.3888 0.6182 0.027 Uiso calc R 1
C C5 -0.3033(4) 0.4974(4) 0.64020(15) 0.0225(8) Uani d . 1
H H5A -0.2575 0.4410 0.6703 0.027 Uiso calc R 1
C C6 -0.2078(5) 0.6111(3) 0.62743(16) 0.0188(9) Uani d . 1
C C7 -0.0286(5) 0.6332(3) 0.65931(17) 0.0200(8) Uani d . 1
C C8 0.0785(5) 0.7502(3) 0.64532(18) 0.0214(9) Uani d . 1
H H8A 0.0312 0.8117 0.6180 0.026 Uiso calc R 1
C C9 0.2432(7) 0.7694(3) 0.67133(14) 0.0199(7) Uani d . 1
H H9A 0.2835 0.7058 0.6989 0.024 Uiso calc R 1
C C10 0.3659(5) 0.8776(3) 0.66154(17) 0.0185(8) Uani d . 1
C C11 0.5219(5) 0.8909(3) 0.69885(17) 0.0196(8) Uani d . 1
C C12 0.6480(5) 0.9897(3) 0.68787(15) 0.0186(7) Uani d . 1
H H12A 0.7515 0.9971 0.7130 0.022 Uiso calc R 1
C C13 0.6191(5) 1.0767(3) 0.63955(17) 0.0180(8) Uani d . 1
C C14 0.4602(5) 1.0667(3) 0.60168(16) 0.0183(8) Uani d . 1
C C15 0.3386(5) 0.9683(3) 0.61271(17) 0.0199(8) Uani d . 1
H H15A 0.2354 0.9610 0.5874 0.024 Uiso calc R 1
C C16 0.7169(5) 0.7948(4) 0.77547(18) 0.0250(9) Uani d . 1
H H16A 0.7228 0.7180 0.8006 0.038 Uiso calc R 1
H H16B 0.7344 0.8693 0.8017 0.038 Uiso calc R 1
H H16D 0.8111 0.7922 0.7441 0.038 Uiso calc R 1
C C17 0.9052(5) 1.1820(4) 0.65640(19) 0.0261(9) Uani d . 1
H H17A 0.9804 1.2475 0.6376 0.039 Uiso calc R 1
H H17D 0.9660 1.0999 0.6535 0.039 Uiso calc R 1
H H17B 0.8843 1.2028 0.6997 0.039 Uiso calc R 1
C C18 0.2963(5) 1.1422(4) 0.51215(17) 0.0251(10) Uani d . 1
H H18D 0.2990 1.2105 0.4817 0.038 Uiso calc R 1
H H18A 0.1822 1.1447 0.5344 0.038 Uiso calc R 1
H H18B 0.3084 1.0604 0.4913 0.038 Uiso calc R 1

loop_
_atom_site_aniso_label
_atom_site_aniso_U_11
_atom_site_aniso_U_22
_atom_site_aniso_U_33
_atom_site_aniso_U_12
_atom_site_aniso_U_13
_atom_site_aniso_U_23
Br1 0.02475(17) 0.02688(18) 0.03193(17) -0.0044(3) -0.0064(2) -0.00202(18)
O1 0.0295(16) 0.0240(14) 0.0272(14) -0.0028(12) -0.0054(13) 0.0067(12)
O2 0.0244(15) 0.0240(14) 0.0214(13) -0.0035(12) -0.0043(12) 0.0068(11)
O3 0.0232(14) 0.0212(11) 0.0216(12) -0.0047(15) -0.0049(14) 0.0022(10)
O4 0.0253(15) 0.0217(14) 0.0209(13) -0.0032(12) -0.0078(12) 0.0048(11)
C1 0.029(3) 0.0140(17) 0.0249(19) -0.0045(17) 0.0032(18) -0.0012(14)
C2 0.026(2) 0.0188(19) 0.0222(19) -0.0003(17) -0.0003(18) 0.0023(16)
C3 0.024(2) 0.0207(19) 0.0176(18) -0.0016(16) 0.0027(17) -0.0058(15)
C4 0.025(2) 0.018(2) 0.0234(19) -0.0059(16) 0.0076(17) -0.0025(16)
C5 0.027(2) 0.0202(18) 0.0205(16) -0.0026(18) 0.0009(13) 0.0029(18)
C6 0.022(2) 0.0167(18) 0.0181(17) 0.0006(15) 0.0013(16) -0.0030(14)
C7 0.024(2) 0.0160(18) 0.0199(19) 0.0025(16) 0.0022(18) -0.0027(16)
C8 0.025(2) 0.0185(19) 0.0206(19) -0.0019(16) -0.0002(17) 0.0033(17)
C9 0.0252(18) 0.0176(15) 0.0169(16) 0.000(2) 0.003(2) -0.0001(13)
C10 0.021(2) 0.0173(19) 0.0171(19) 0.0003(16) 0.0003(16) -0.0039(16)
C11 0.023(2) 0.0179(19) 0.0176(19) 0.0035(16) 0.0002(17) -0.0032(15)
C12 0.0197(18) 0.0190(18) 0.0171(16) -0.0023(17) -0.0018(14) -0.0022(18)
C13 0.020(2) 0.0144(19) 0.0193(19) 0.0009(16) 0.0007(16) -0.0038(15)
C14 0.022(2) 0.0167(18) 0.0159(18) -0.0001(16) 0.0006(17) -0.0013(15)
C15 0.0190(18) 0.022(2) 0.0188(18) 0.0011(15) -0.0013(16) -0.0023(15)
C16 0.024(3) 0.0279(19) 0.0235(18) 0.0002(17) -0.0017(19) 0.0071(16)
C17 0.019(2) 0.030(2) 0.029(2) -0.0052(18) -0.0033(18) 0.0047(19)
C18 0.030(3) 0.0227(18) 0.0223(19) 0.0000(16) -0.0085(17) 0.0016(16)

loop_
_atom_type_symbol
_atom_type_description
_atom_type_scat_dispersion_real
_atom_type_scat_dispersion_imag
_atom_type_scat_source
C C 0.0033 0.0016 'International Tables Vol C Tables 4.2.6.8 and 6.1.1.4'
H H 0.0000 0.0000 'International Tables Vol C Tables 4.2.6.8 and 6.1.1.4'
O O 0.0106 0.0060 'International Tables Vol C Tables 4.2.6.8 and 6.1.1.4'
Br Br -0.2901 2.4595 'International Tables Vol C Tables 4.2.6.8 and 6.1.1.4'

loop_
_geom_angle_atom_site_label_1
_geom_angle_atom_site_label_2
_geom_angle_atom_site_label_3
_geom_angle
C11 O2 C16 117.3(3)
C13 O3 C17 117.3(3)
C14 O4 C18 116.4(3)
C2 C1 C6 121.6(3)
C2 C1 H1A 119.2
C6 C1 H1A 119.2
C3 C2 C1 118.6(4)
C3 C2 H2A 120.7
C1 C2 H2A 120.7
C2 C3 C4 121.5(4)
C2 C3 Br1 119.9(3)
C4 C3 Br1 118.6(3)
C5 C4 C3 118.7(3)
C5 C4 H4A 120.6
C3 C4 H4A 120.6
C4 C5 C6 122.1(3)
C4 C5 H5A 119.0
C6 C5 H5A 119.0
C5 C6 C1 117.5(3)
C5 C6 C7 118.6(3)
C1 C6 C7 123.8(3)
O1 C7 C8 121.0(4)
O1 C7 C6 119.1(3)
C8 C7 C6 120.0(3)
C9 C8 C7 121.0(3)
C9 C8 H8A 119.5
C7 C8 H8A 119.5
C8 C9 C10 127.6(3)
C8 C9 H9A 116.2
C10 C9 H9A 116.2
C11 C10 C15 117.9(3)
C11 C10 C9 119.9(3)
C15 C10 C9 122.1(3)
O2 C11 C12 122.9(3)
O2 C11 C10 116.1(3)
C12 C11 C10 121.0(3)
C13 C12 C11 120.0(3)
C13 C12 H12A 120.0
C11 C12 H12A 120.0
O3 C13 C12 124.9(3)
O3 C13 C14 115.0(3)
C12 C13 C14 120.1(3)
C15 C14 O4 125.6(3)
C15 C14 C13 119.1(3)
O4 C14 C13 115.3(3)
C14 C15 C10 121.8(3)
C14 C15 H15A 119.1
C10 C15 H15A 119.1
O2 C16 H16A 109.5
O2 C16 H16B 109.5
H16A C16 H16B 109.5
O2 C16 H16D 109.5
H16A C16 H16D 109.5
H16B C16 H16D 109.5
O3 C17 H17A 109.5
O3 C17 H17D 109.5
H17A C17 H17D 109.5
O3 C17 H17B 109.5
H17A C17 H17B 109.5
H17D C17 H17B 109.5
O4 C18 H18D 109.5
O4 C18 H18A 109.5
H18D C18 H18A 109.5
O4 C18 H18B 109.5
H18D C18 H18B 109.5
H18A C18 H18B 109.5

loop_
_geom_bond_atom_site_label_1
_geom_bond_atom_site_label_2
_geom_bond_distance
Br1 C3 1.895(4)
O1 C7 1.235(4)
O2 C11 1.364(4)
O2 C16 1.429(4)
O3 C13 1.362(4)
O3 C17 1.429(5)
O4 C14 1.376(4)
O4 C18 1.432(4)
C1 C2 1.389(5)
C1 C6 1.401(5)
C1 H1A 0.9300
C2 C3 1.382(5)
C2 H2A 0.9300
C3 C4 1.388(5)
C4 C5 1.378(5)
C4 H4A 0.9300
C5 C6 1.394(5)
C5 H5A 0.9300
C6 C7 1.493(5)
C7 C8 1.472(5)
C8 C9 1.339(6)
C8 H8A 0.9300
C9 C10 1.449(5)
C9 H9A 0.9300
C10 C11 1.397(5)
C10 C15 1.416(5)
C11 C12 1.395(5)
C12 C13 1.385(5)
C12 H12A 0.9300
C13 C14 1.418(5)
C14 C15 1.370(5)
C15 H15A 0.9300
C16 H16A 0.9600
C16 H16B 0.9600
C16 H16D 0.9600
C17 H17A 0.9600
C17 H17D 0.9600
C17 H17B 0.9600
C18 H18D 0.9600
C18 H18A 0.9600
C18 H18B 0.9600

loop_
_geom_hbond_atom_site_label_D
_geom_hbond_atom_site_label_H
_geom_hbond_atom_site_label_A
_geom_hbond_site_symmetry_A
_geom_hbond_distance_DH
_geom_hbond_distance_HA
_geom_hbond_distance_DA
_geom_hbond_angle_DHA
_geom_hbond_publ_flag
C9 H9A O1 1_555 0.93 2.45 2.799(5) 102 y
C9 H9A O2 1_555 0.93 2.36 2.720(5) 103 y
C12 H12A O1 3_656 0.93 2.57 3.470(4) 164 y
C16 H16B O1 3_656 0.96 2.57 3.303(5) 133 y

loop_
_geom_torsion_atom_site_label_1
_geom_torsion_atom_site_label_2
_geom_torsion_atom_site_label_3
_geom_torsion_atom_site_label_4
_geom_torsion
C6 C1 C2 C3 -0.8(5)
C1 C2 C3 C4 1.2(5)
C1 C2 C3 Br1 -177.0(3)
C2 C3 C4 C5 0.0(5)
Br1 C3 C4 C5 178.3(3)
C3 C4 C5 C6 -1.7(5)
C4 C5 C6 C1 2.1(5)
C4 C5 C6 C7 -175.7(3)
C2 C1 C6 C5 -0.8(5)
C2 C1 C6 C7 176.9(3)
C5 C6 C7 O1 -1.9(5)
C1 C6 C7 O1 -179.6(3)
C5 C6 C7 C8 178.0(3)
C1 C6 C7 C8 0.3(5)
O1 C7 C8 C9 2.8(6)
C6 C7 C8 C9 -177.2(3)
C7 C8 C9 C10 178.8(3)
C8 C9 C10 C11 171.4(4)
C8 C9 C10 C15 -11.9(6)
C16 O2 C11 C12 -13.7(5)
C16 O2 C11 C10 166.3(3)
C15 C10 C11 O2 179.3(3)
C9 C10 C11 O2 -3.9(5)
C15 C10 C11 C12 -0.8(5)
C9 C10 C11 C12 176.1(3)
O2 C11 C12 C13 -179.8(3)
C10 C11 C12 C13 0.3(5)
C17 O3 C13 C12 6.4(5)
C17 O3 C13 C14 -173.5(3)
C11 C12 C13 O3 -179.1(3)
C11 C12 C13 C14 0.8(5)
C18 O4 C14 C15 -5.7(5)
C18 O4 C14 C13 173.2(3)
O3 C13 C14 C15 178.5(3)
C12 C13 C14 C15 -1.5(5)
O3 C13 C14 O4 -0.5(4)
C12 C13 C14 O4 179.5(3)
O4 C14 C15 C10 179.9(3)
C13 C14 C15 C10 1.0(5)
C11 C10 C15 C14 0.1(5)
C9 C10 C15 C14 -176.6(3)

loop_
_cod_related_entry_id
_cod_related_entry_database
_cod_related_entry_code
1 ChemSpider 30655066
